data_7106466
loop_
_publ_author_name
'Barry Pemberton'
'Raushan Singh'
'Alexander C. Johnson'
'Steffen Jockusch'
'Jose Paulo Da Silva'
'Angel Ugrinov'
'Nicholas J. Turro'
'D. K.  Srivastava'
'Jayaraman Sivaguru'

_publ_section_title
;
 Supramolecular photocatalysis: insights into cucurbit[8]uril catalyzed
 photodimerization of 6-methylcoumarin
;
_journal_name_full Chem.Commun.
_journal_page_first 6323
_journal_paper_doi 10.1039/c1cc11164g
_journal_volume 47
_journal_year 2011
_chemical_formula_moiety '(C48 H48 N32 O16), 2(C10 H8 O2), 13.5 (H2 O)'
_chemical_formula_sum 'C68 H64 N32 O33.5'
_chemical_formula_weight 1865.51
_chemical_name_systematic
;
?
;
_space_group_IT_number 61
_space_group_name_Hall '-P 2ac 2ab'
_symmetry_cell_setting orthorhombic
_symmetry_space_group_name_Hall '-P 2ac 2ab'
_symmetry_space_group_name_H-M 'P b c a'
_atom_sites_solution_hydrogens geom
_atom_sites_solution_primary direct
_atom_sites_solution_secondary difmap
_audit_creation_method SHELXL-97
_cell_angle_alpha 90.00
_cell_angle_beta 90.00
_cell_angle_gamma 90.00
_cell_formula_units_Z 4
_cell_length_a 16.4918(3)
_cell_length_b 22.0793(4)
_cell_length_c 22.2875(4)
_cell_measurement_reflns_used 9704
_cell_measurement_temperature 100(2)
_cell_measurement_theta_max 66.19
_cell_measurement_theta_min 6.25
_cell_volume 8115.5(3)
_computing_cell_refinement 'Bruker SAINT'
_computing_data_collection 'Bruker APEX2'
_computing_data_reduction 'Bruker SAINT'
_computing_molecular_graphics 'Bruker SHELXTL'
_computing_publication_material 'Bruker SHELXTL'
_computing_structure_refinement 'SHELXL-97 (Sheldrick, 2008)'
_computing_structure_solution 'SHELXS-97 (Sheldrick, 2008)'
_diffrn_ambient_temperature 100(2)
_diffrn_measured_fraction_theta_full 0.974
_diffrn_measured_fraction_theta_max 0.974
_diffrn_measurement_device_type 'Bruker APEX-II CCD'
_diffrn_measurement_method '\f and \w scans'
_diffrn_radiation_monochromator graphite
_diffrn_radiation_source 'fine-focus sealed tube'
_diffrn_radiation_type CuK\a
_diffrn_radiation_wavelength 1.54178
_diffrn_reflns_av_R_equivalents 0.0246
_diffrn_reflns_av_sigmaI/netI 0.0160
_diffrn_reflns_limit_h_max 19
_diffrn_reflns_limit_h_min -18
_diffrn_reflns_limit_k_max 23
_diffrn_reflns_limit_k_min -25
_diffrn_reflns_limit_l_max 26
_diffrn_reflns_limit_l_min -25
_diffrn_reflns_number 44959
_diffrn_reflns_theta_full 66.53
_diffrn_reflns_theta_max 66.53
_diffrn_reflns_theta_min 3.89
_exptl_absorpt_coefficient_mu 1.078
_exptl_absorpt_correction_T_max 0.7528
_exptl_absorpt_correction_T_min 0.6617
_exptl_absorpt_correction_type multi-scan
_exptl_absorpt_process_details 'Acta Cryst (1995). A51, 33-38'
_exptl_crystal_colour colorless
_exptl_crystal_density_diffrn 1.527
_exptl_crystal_density_method 'not measured'
_exptl_crystal_description chunk
_exptl_crystal_F_000 3856
_exptl_crystal_size_max 0.20
_exptl_crystal_size_mid 0.18
_exptl_crystal_size_min 0.15
_refine_diff_density_max 1.140
_refine_diff_density_min -0.905
_refine_diff_density_rms 0.164
_refine_ls_extinction_method none
_refine_ls_goodness_of_fit_ref 1.067
_refine_ls_hydrogen_treatment constr
_refine_ls_matrix_type full
_refine_ls_number_parameters 645
_refine_ls_number_reflns 6974
_refine_ls_number_restraints 67
_refine_ls_restrained_S_all 1.062
_refine_ls_R_factor_all 0.0770
_refine_ls_R_factor_gt 0.0705
_refine_ls_shift/su_max 0.000
_refine_ls_shift/su_mean 0.000
_refine_ls_structure_factor_coef Fsqd
_refine_ls_weighting_details 'calc w=1/[\s^2^(Fo^2^)+(0.1168P)^2^+18.2196P] where P=(Fo^2^+2Fc^2^)/3'
_refine_ls_weighting_scheme calc
_refine_ls_wR_factor_gt 0.1966
_refine_ls_wR_factor_ref 0.2084
_reflns_number_gt 6587
_reflns_number_total 6974
_reflns_threshold_expression >2sigma(I)
_cod_data_source_file c1cc11164g.txt
_cod_data_source_block cu_bxp9_0m
_cod_original_sg_symbol_H-M Pbca
_cod_database_code 7106466

loop_
_symmetry_equiv_pos_as_xyz
'x, y, z'
'x+1/2, -y+1/2, -z'
'-x, y+1/2, -z+1/2'
'-x+1/2, -y, z+1/2'
'-x, -y, -z'
'-x-1/2, y-1/2, z'
'x, -y-1/2, z-1/2'
'x-1/2, y, -z-1/2'

loop_
_atom_site_label
_atom_site_type_symbol
_atom_site_fract_x
_atom_site_fract_y
_atom_site_fract_z
_atom_site_U_iso_or_equiv
_atom_site_adp_type
_atom_site_occupancy
_atom_site_symmetry_multiplicity
_atom_site_calc_flag
_atom_site_refinement_flags
_atom_site_disorder_assembly
_atom_site_disorder_group
C32 C 1.0587(3) 0.4664(3) 0.89748(19) 0.0655(14) Uani 1 1 d . . .
C25 C 0.8497(3) 0.51073(19) 0.8938(2) 0.0575(13) Uani 1 1 d . . .
O1 O 0.98695(13) 0.25291(11) 1.04903(10) 0.0298(5) Uani 1 1 d . . .
O2 O 1.26143(12) 0.36702(9) 0.84860(9) 0.0248(5) Uani 1 1 d . . .
O3 O 0.98541(13) 0.51578(10) 0.73184(11) 0.0318(5) Uani 1 1 d . . .
O4 O 0.93920(12) 0.33568(9) 1.20327(9) 0.0255(5) Uani 1 1 d . . .
O5 O 1.11991(12) 0.26509(9) 0.90043(9) 0.0214(4) Uani 1 1 d . . .
O6 O 0.68662(13) 0.48286(9) 1.06565(9) 0.0254(5) Uani 1 1 d . . .
O7 O 0.69780(15) 0.37400(11) 0.91397(10) 0.0354(6) Uani 1 1 d . . .
O8 O 0.83780(13) 0.39379(10) 0.78899(10) 0.0306(5) Uani 1 1 d . . .
O9 O 0.8070(2) 0.54435(13) 0.86355(17) 0.0634(9) Uani 1 1 d . . .
O10 O 0.9277(2) 0.50549(15) 0.87957(15) 0.0603(9) Uani 1 1 d . . .
N1 N 0.90286(14) 0.24900(11) 0.96644(11) 0.0210(5) Uani 1 1 d . . .
N2 N 0.98368(14) 0.25729(11) 0.87621(10) 0.0189(5) Uani 1 1 d . . .
N3 N 0.95890(14) 0.34603(11) 0.76658(11) 0.0236(5) Uani 1 1 d . . .
N4 N 1.05279(14) 0.42376(11) 0.73435(11) 0.0211(5) Uani 1 1 d . . .
N5 N 0.87476(14) 0.49163(11) 1.26391(11) 0.0206(5) Uani 1 1 d . . .
N6 N 0.82920(14) 0.39961(11) 1.21509(11) 0.0202(5) Uani 1 1 d . . .
N7 N 0.82060(15) 0.32421(11) 1.14960(11) 0.0221(5) Uani 1 1 d . . .
N8 N 0.85047(14) 0.27691(11) 1.05429(11) 0.0208(5) Uani 1 1 d . . .
N9 N 1.16573(14) 0.36366(10) 0.77339(10) 0.0178(5) Uani 1 1 d . . .
N10 N 0.73879(15) 0.32527(11) 1.00034(10) 0.0218(5) Uani 1 1 d . . .
N11 N 0.78909(15) 0.29443(12) 0.91317(11) 0.0234(5) Uani 1 1 d . . .
N12 N 1.07084(14) 0.28607(11) 0.80586(10) 0.0187(5) Uani 1 1 d . . .
N13 N 1.22619(13) 0.45145(10) 0.79228(10) 0.0175(5) Uani 1 1 d . . .
N14 N 0.72641(13) 0.38541(10) 1.09051(10) 0.0176(5) Uani 1 1 d . . .
N15 N 0.72563(14) 0.45659(10) 1.16153(11) 0.0198(5) Uani 1 1 d . . .
N16 N 0.86739(14) 0.29691(11) 0.82100(11) 0.0227(5) Uani 1 1 d . . .
C1 C 0.92046(18) 0.25870(13) 1.02574(13) 0.0219(6) Uani 1 1 d . . .
C2 C 0.96059(17) 0.22000(13) 0.92688(13) 0.0227(6) Uani 1 1 d . . .
H2A H 0.9368 0.1818 0.9118 0.027 Uiso 1 1 calc R . .
H2B H 1.0098 0.2096 0.9501 0.027 Uiso 1 1 calc R . .
C3 C 0.93619(16) 0.25675(13) 0.82124(12) 0.0194(6) Uani 1 1 d . . .
H3 H 0.9206 0.2147 0.8093 0.023 Uiso 1 1 calc R . .
C4 C 0.99432(16) 0.28605(12) 0.77490(13) 0.0190(6) Uani 1 1 d . . .
H4 H 0.9966 0.2626 0.7366 0.023 Uiso 1 1 calc R . .
C5 C 0.98397(18) 0.38629(14) 0.71886(14) 0.0260(7) Uani 1 1 d . . .
H5A H 0.9978 0.3618 0.6831 0.031 Uiso 1 1 calc R . .
H5B H 0.9378 0.4128 0.7080 0.031 Uiso 1 1 calc R . .
C6 C 1.04731(17) 0.48604(13) 0.73392(13) 0.0222(6) Uani 1 1 d . . .
C7 C 0.85595(18) 0.42799(13) 1.27027(13) 0.0215(6) Uani 1 1 d . . .
H7A H 0.8130 0.4233 1.3009 0.026 Uiso 1 1 calc R . .
H7B H 0.9048 0.4066 1.2850 0.026 Uiso 1 1 calc R . .
C8 C 0.87030(17) 0.35188(12) 1.19018(13) 0.0198(6) Uani 1 1 d . . .
C9 C 0.84249(19) 0.26899(13) 1.11857(13) 0.0227(6) Uani 1 1 d . . .
H9A H 0.8006 0.2379 1.1266 0.027 Uiso 1 1 calc R . .
H9B H 0.8945 0.2539 1.1349 0.027 Uiso 1 1 calc R . .
C10 C 1.22192(16) 0.39156(12) 0.80896(12) 0.0182(6) Uani 1 1 d . . .
C11 C 1.13547(16) 0.40296(12) 0.72644(12) 0.0182(6) Uani 1 1 d . . .
H11 H 1.1440 0.3850 0.6857 0.022 Uiso 1 1 calc R . .
C12 C 0.78040(17) 0.26937(13) 1.01580(13) 0.0199(6) Uani 1 1 d . . .
H12 H 0.7420 0.2385 1.0323 0.024 Uiso 1 1 calc R . .
C13 C 0.73786(18) 0.33531(14) 0.93976(13) 0.0251(6) Uani 1 1 d . . .
C14 C 0.81681(17) 0.24883(13) 0.95515(13) 0.0205(6) Uani 1 1 d . . .
H14 H 0.7972 0.2076 0.9436 0.025 Uiso 1 1 calc R . .
C15 C 1.06383(16) 0.26941(12) 0.86478(12) 0.0176(6) Uani 1 1 d . . .
C16 C 1.14740(16) 0.29969(12) 0.77755(13) 0.0182(6) Uani 1 1 d . . .
H16A H 1.1472 0.2823 0.7366 0.022 Uiso 1 1 calc R . .
H16B H 1.1912 0.2795 0.8004 0.022 Uiso 1 1 calc R . .
C17 C 1.18605(17) 0.46144(12) 0.73514(12) 0.0189(6) Uani 1 1 d . . .
H17 H 1.2259 0.4675 0.7018 0.023 Uiso 1 1 calc R . .
C18 C 0.74141(17) 0.35226(12) 1.14589(12) 0.0188(6) Uani 1 1 d . . .
H18 H 0.6971 0.3226 1.1545 0.023 Uiso 1 1 calc R . .
C19 C 0.71042(16) 0.44592(13) 1.10242(13) 0.0189(6) Uani 1 1 d . . .
C20 C 0.70370(16) 0.51273(12) 1.19069(13) 0.0205(6) Uani 1 1 d . . .
H20A H 0.6714 0.5035 1.2270 0.025 Uiso 1 1 calc R . .
H20B H 0.6692 0.5368 1.1632 0.025 Uiso 1 1 calc R . .
C21 C 0.74576(17) 0.40237(12) 1.19449(12) 0.0182(6) Uani 1 1 d . . .
H21 H 0.7066 0.3947 1.2279 0.022 Uiso 1 1 calc R . .
C22 C 0.68429(17) 0.35636(13) 1.04078(13) 0.0219(6) Uani 1 1 d . . .
H22A H 0.6447 0.3269 1.0570 0.026 Uiso 1 1 calc R . .
H22B H 0.6538 0.3874 1.0181 0.026 Uiso 1 1 calc R . .
C23 C 0.88361(17) 0.35073(14) 0.79217(13) 0.0231(6) Uani 1 1 d . . .
C24 C 0.79047(17) 0.28473(15) 0.84921(13) 0.0242(6) Uani 1 1 d . . .
H24A H 0.7753 0.2421 0.8411 0.029 Uiso 1 1 calc R . .
H24B H 0.7488 0.3109 0.8305 0.029 Uiso 1 1 calc R . .
C26 C 0.9805(3) 0.46791(19) 0.91456(17) 0.0453(9) Uani 1 1 d . . .
C27 C 0.9470(2) 0.43906(18) 0.96267(19) 0.0454(10) Uani 1 1 d . . .
C28 C 1.0029(3) 0.40185(18) 0.9982(2) 0.0537(11) Uani 1 1 d . . .
H28 H 0.9836 0.3810 1.0326 0.064 Uiso 1 1 calc R . .
C29 C 1.0811(3) 0.39713(19) 0.98246(19) 0.0493(11) Uani 1 1 d . . .
C30 C 1.1384(3) 0.3567(2) 1.01805(19) 0.0518(11) Uani 1 1 d . . .
H30A H 1.1259 0.3141 1.0097 0.078 Uiso 1 1 calc R . .
H30B H 1.1316 0.3646 1.0610 0.078 Uiso 1 1 calc R . .
H30C H 1.1945 0.3653 1.0063 0.078 Uiso 1 1 calc R . .
C31 C 1.1083(3) 0.4299(3) 0.93200(19) 0.0650(14) Uani 1 1 d . . .
H31 H 1.1638 0.4267 0.9211 0.078 Uiso 1 1 calc R . .
H32 H 1.0779 0.4891 0.8642 0.078 Uiso 1 1 d R . .
C33 C 0.8659(3) 0.4444(2) 0.9791(3) 0.0669(14) Uani 1 1 d . . .
H33 H 0.8450 0.4241 1.0133 0.080 Uiso 1 1 calc R . .
C34 C 0.8196(4) 0.4786(2) 0.9456(3) 0.0731(15) Uani 1 1 d . . .
H34 H 0.7639 0.4824 0.9558 0.088 Uiso 1 1 calc R . .
O1S O 0.55150(16) 0.37677(14) 0.15695(14) 0.0538(8) Uani 1 1 d U . .
O2S O 0.89474(19) 0.74746(15) 0.35977(13) 0.0568(8) Uani 1 1 d U . .
O3S O 0.1056(2) 0.36228(17) 0.20024(15) 0.0651(9) Uani 1 1 d U . .
O4S O 0.6371(3) 0.63439(15) 0.04910(16) 0.0496(10) Uani 0.75 1 d PU . .
O7S O 0.8960(6) 0.5274(5) 0.3998(5) 0.037(3) Uani 0.238(6) 1 d PU A 1
O8S O 0.0418(7) 0.5491(5) 0.4513(6) 0.049(3) Uani 0.238(6) 1 d PU A 1
O6S O 0.9839(3) 0.4561(2) 0.4317(2) 0.0782(16) Uani 0.762(6) 1 d PU A 2
O9S O -0.0273(3) 0.5832(2) 0.4293(4) 0.106(3) Uani 0.762(6) 1 d PU A 2
O5S O 0.3309(5) 0.4030(2) 0.0725(2) 0.0411(18) Uani 0.64(2) 1 d PU B 1
O10S O 0.3299(16) 0.4511(10) 0.0391(8) 0.108(10) Uani 0.224(11) 1 d PU C 2
O11S O 0.382(5) 0.4132(14) 0.0723(10) 0.072(18) Uani 0.14(2) 1 d PU D 3

loop_
_atom_site_aniso_label
_atom_site_aniso_U_11
_atom_site_aniso_U_22
_atom_site_aniso_U_33
_atom_site_aniso_U_23
_atom_site_aniso_U_13
_atom_site_aniso_U_12
C32 0.060(3) 0.103(4) 0.034(2) 0.000(2) 0.006(2) 0.022(3)
C25 0.047(2) 0.039(2) 0.086(3) -0.032(2) -0.030(2) 0.0106(18)
O1 0.0223(11) 0.0415(13) 0.0257(11) 0.0050(9) -0.0033(9) 0.0042(9)
O2 0.0264(11) 0.0204(10) 0.0276(11) 0.0015(8) -0.0091(9) 0.0000(8)
O3 0.0197(11) 0.0254(11) 0.0503(14) 0.0071(10) -0.0076(9) 0.0029(9)
O4 0.0233(11) 0.0247(11) 0.0285(11) 0.0029(8) -0.0034(8) 0.0068(8)
O5 0.0196(10) 0.0235(10) 0.0212(10) 0.0005(8) -0.0017(8) 0.0033(8)
O6 0.0279(11) 0.0217(11) 0.0265(11) 0.0034(8) -0.0038(9) 0.0040(8)
O7 0.0445(14) 0.0398(13) 0.0220(11) -0.0018(10) -0.0088(10) 0.0170(11)
O8 0.0238(11) 0.0292(12) 0.0387(13) 0.0019(9) -0.0087(9) 0.0068(9)
O9 0.0571(19) 0.0448(17) 0.088(2) -0.0185(16) -0.0391(17) 0.0152(14)
O10 0.0550(19) 0.065(2) 0.0606(19) -0.0178(16) -0.0208(15) 0.0154(15)
N1 0.0175(12) 0.0259(13) 0.0197(12) 0.0032(9) 0.0028(9) 0.0026(10)
N2 0.0172(12) 0.0209(12) 0.0187(11) 0.0026(9) 0.0010(9) 0.0011(9)
N3 0.0187(12) 0.0212(12) 0.0309(13) 0.0056(10) -0.0037(10) -0.0012(9)
N4 0.0168(12) 0.0190(12) 0.0275(13) 0.0032(9) -0.0048(9) -0.0014(9)
N5 0.0172(12) 0.0155(12) 0.0289(13) 0.0008(9) -0.0023(9) 0.0009(9)
N6 0.0192(12) 0.0182(12) 0.0231(12) -0.0011(9) -0.0031(9) 0.0025(9)
N7 0.0242(12) 0.0177(12) 0.0243(12) -0.0015(9) -0.0021(10) 0.0054(9)
N8 0.0216(12) 0.0208(12) 0.0199(12) 0.0024(9) 0.0006(9) 0.0028(9)
N9 0.0173(11) 0.0164(12) 0.0196(11) 0.0012(9) -0.0016(9) -0.0006(9)
N10 0.0243(12) 0.0213(12) 0.0199(12) -0.0016(9) -0.0018(10) 0.0059(10)
N11 0.0219(12) 0.0299(13) 0.0184(12) -0.0028(10) -0.0032(9) 0.0038(10)
N12 0.0145(11) 0.0229(12) 0.0187(11) 0.0024(9) -0.0001(9) -0.0018(9)
N13 0.0164(11) 0.0160(11) 0.0202(11) -0.0011(9) -0.0017(9) -0.0008(9)
N14 0.0172(11) 0.0158(11) 0.0197(11) -0.0003(9) -0.0010(9) 0.0010(9)
N15 0.0199(12) 0.0155(12) 0.0240(12) -0.0021(9) -0.0027(9) 0.0012(9)
N16 0.0162(11) 0.0269(13) 0.0249(12) 0.0021(10) -0.0010(10) 0.0013(10)
C1 0.0227(15) 0.0202(14) 0.0229(14) 0.0065(11) 0.0010(12) -0.0002(11)
C2 0.0206(14) 0.0210(14) 0.0264(15) 0.0058(12) 0.0062(11) 0.0045(11)
C3 0.0168(13) 0.0208(14) 0.0206(14) -0.0021(11) -0.0005(11) -0.0013(10)
C4 0.0162(13) 0.0190(14) 0.0218(13) 0.0004(11) -0.0013(11) -0.0018(10)
C5 0.0215(15) 0.0263(16) 0.0303(16) 0.0081(12) -0.0098(12) -0.0059(12)
C6 0.0204(14) 0.0223(15) 0.0239(14) 0.0025(11) -0.0034(11) -0.0002(11)
C7 0.0236(14) 0.0187(14) 0.0222(14) 0.0020(11) -0.0040(11) -0.0002(11)
C8 0.0220(14) 0.0170(13) 0.0204(13) 0.0048(11) 0.0002(11) 0.0009(11)
C9 0.0306(16) 0.0172(14) 0.0205(14) 0.0020(11) 0.0014(12) 0.0049(11)
C10 0.0169(13) 0.0177(13) 0.0200(13) -0.0013(11) 0.0010(10) 0.0012(10)
C11 0.0191(13) 0.0175(13) 0.0179(13) -0.0002(10) -0.0001(10) -0.0008(11)
C12 0.0202(13) 0.0168(13) 0.0228(14) -0.0006(11) 0.0010(11) 0.0000(10)
C13 0.0263(15) 0.0275(15) 0.0215(14) -0.0034(12) -0.0064(12) 0.0029(12)
C14 0.0171(13) 0.0210(14) 0.0234(14) -0.0008(11) 0.0026(11) -0.0020(11)
C15 0.0178(13) 0.0132(12) 0.0219(13) -0.0012(10) 0.0013(11) 0.0017(10)
C16 0.0159(13) 0.0171(13) 0.0215(13) 0.0005(11) 0.0026(10) 0.0006(10)
C17 0.0178(13) 0.0177(14) 0.0212(14) 0.0006(10) -0.0002(10) -0.0001(10)
C18 0.0206(14) 0.0158(13) 0.0200(13) 0.0015(11) 0.0005(11) -0.0011(10)
C19 0.0127(12) 0.0186(14) 0.0252(14) 0.0007(11) 0.0000(11) -0.0003(10)
C20 0.0149(13) 0.0166(14) 0.0300(15) -0.0039(11) -0.0026(11) 0.0008(10)
C21 0.0168(13) 0.0159(13) 0.0218(13) 0.0004(10) 0.0007(11) -0.0001(10)
C22 0.0185(13) 0.0225(14) 0.0245(14) -0.0044(11) -0.0035(11) 0.0024(11)
C23 0.0175(14) 0.0263(15) 0.0255(15) -0.0015(12) -0.0090(11) -0.0004(12)
C24 0.0166(13) 0.0362(17) 0.0199(14) -0.0038(12) -0.0019(11) -0.0020(12)
C26 0.050(2) 0.053(2) 0.0333(19) -0.0163(17) -0.0009(16) -0.0018(18)
C27 0.044(2) 0.0335(19) 0.059(2) -0.0215(18) 0.0074(18) -0.0139(16)
C28 0.059(3) 0.032(2) 0.070(3) -0.0162(19) -0.011(2) 0.0019(19)
C29 0.056(2) 0.044(2) 0.048(2) -0.0265(18) -0.0188(19) 0.0182(19)
C30 0.063(3) 0.047(2) 0.046(2) -0.0170(18) -0.017(2) 0.018(2)
C31 0.066(3) 0.093(4) 0.035(2) -0.013(2) -0.010(2) 0.033(3)
C33 0.048(2) 0.043(2) 0.110(4) 0.002(3) 0.006(3) -0.013(2)
C34 0.075(3) 0.041(3) 0.103(4) 0.001(3) -0.017(3) -0.010(2)
O1S 0.0350(14) 0.0569(18) 0.0694(19) -0.0300(15) 0.0097(13) -0.0058(12)
O2S 0.0528(17) 0.073(2) 0.0446(16) -0.0116(14) -0.0138(13) -0.0165(15)
O3S 0.0522(18) 0.082(2) 0.061(2) -0.0081(17) -0.0169(15) 0.0040(16)
O4S 0.078(3) 0.0272(17) 0.0442(19) -0.0015(14) -0.0424(19) 0.0087(16)
O7S 0.042(6) 0.035(6) 0.035(6) 0.003(4) -0.005(4) 0.012(4)
O8S 0.030(6) 0.046(7) 0.070(8) -0.006(6) -0.001(5) 0.003(5)
O6S 0.087(4) 0.062(3) 0.086(4) -0.006(2) 0.027(3) 0.005(2)
O9S 0.046(3) 0.058(3) 0.215(8) 0.028(4) 0.041(4) 0.015(2)
O5S 0.044(4) 0.033(3) 0.046(3) -0.0025(18) -0.017(2) 0.005(2)
O10S 0.17(2) 0.087(15) 0.065(12) 0.021(10) -0.044(13) -0.031(13)
O11S 0.13(5) 0.055(16) 0.027(12) -0.007(10) -0.027(16) 0.01(2)

loop_
_atom_type_symbol
_atom_type_description
_atom_type_scat_dispersion_real
_atom_type_scat_dispersion_imag
_atom_type_scat_source
C C 0.0181 0.0091 'International Tables Vol C Tables 4.2.6.8 and 6.1.1.4'
H H 0.0000 0.0000 'International Tables Vol C Tables 4.2.6.8 and 6.1.1.4'
N N 0.0311 0.0180 'International Tables Vol C Tables 4.2.6.8 and 6.1.1.4'
O O 0.0492 0.0322 'International Tables Vol C Tables 4.2.6.8 and 6.1.1.4'

loop_
_geom_angle_atom_site_label_1
_geom_angle_atom_site_label_2
_geom_angle_atom_site_label_3
_geom_angle
_geom_angle_site_symmetry_1
_geom_angle_site_symmetry_3
_geom_angle_publ_flag
C26 C32 C31 115.1(5) . . ?
C26 C32 H32 121.8 . . ?
C31 C32 H32 123.1 . . ?
O9 C25 O10 118.4(5) . . ?
O9 C25 C34 122.8(5) . . ?
O10 C25 C34 118.8(4) . . ?
C25 O10 C26 120.5(4) . . ?
C1 N1 C14 112.2(2) . . ?
C1 N1 C2 121.2(2) . . ?
C14 N1 C2 122.7(2) . . ?
C15 N2 C2 120.6(2) . . ?
C15 N2 C3 111.3(2) . . ?
C2 N2 C3 120.7(2) . . ?
C23 N3 C5 121.2(2) . . ?
C23 N3 C4 112.2(2) . . ?
C5 N3 C4 122.5(2) . . ?
C6 N4 C5 121.2(2) . . ?
C6 N4 C11 112.1(2) . . ?
C5 N4 C11 121.9(2) . . ?
C6 N5 C17 113.0(2) 5_767 5_767 ?
C6 N5 C7 123.0(2) 5_767 . ?
C17 N5 C7 123.2(2) 5_767 . ?
C8 N6 C7 121.7(2) . . ?
C8 N6 C21 111.9(2) . . ?
C7 N6 C21 122.6(2) . . ?
C8 N7 C9 122.9(2) . . ?
C8 N7 C18 112.8(2) . . ?
C9 N7 C18 123.9(2) . . ?
C1 N8 C12 111.2(2) . . ?
C1 N8 C9 119.8(2) . . ?
C12 N8 C9 119.9(2) . . ?
C10 N9 C16 123.0(2) . . ?
C10 N9 C11 112.5(2) . . ?
C16 N9 C11 124.0(2) . . ?
C13 N10 C22 122.1(2) . . ?
C13 N10 C12 112.1(2) . . ?
C22 N10 C12 123.3(2) . . ?
C13 N11 C24 122.3(2) . . ?
C13 N11 C14 111.9(2) . . ?
C24 N11 C14 122.0(2) . . ?
C15 N12 C4 112.7(2) . . ?
C15 N12 C16 123.3(2) . . ?
C4 N12 C16 123.9(2) . . ?
C10 N13 C20 119.6(2) . 5_767 ?
C10 N13 C17 111.1(2) . . ?
C20 N13 C17 120.6(2) 5_767 . ?
C19 N14 C18 110.7(2) . . ?
C19 N14 C22 118.6(2) . . ?
C18 N14 C22 120.3(2) . . ?
C19 N15 C21 113.0(2) . . ?
C19 N15 C20 122.5(2) . . ?
C21 N15 C20 122.7(2) . . ?
C23 N16 C3 112.3(2) . . ?
C23 N16 C24 122.4(2) . . ?
C3 N16 C24 125.2(2) . . ?
O1 C1 N1 125.8(3) . . ?
O1 C1 N8 126.0(3) . . ?
N1 C1 N8 108.3(2) . . ?
N1 C2 N2 113.4(2) . . ?
N1 C2 H2A 108.9 . . ?
N2 C2 H2A 108.9 . . ?
N1 C2 H2B 108.9 . . ?
N2 C2 H2B 108.9 . . ?
H2A C2 H2B 107.7 . . ?
N16 C3 N2 115.0(2) . . ?
N16 C3 C4 103.2(2) . . ?
N2 C3 C4 103.0(2) . . ?
N16 C3 H3 111.7 . . ?
N2 C3 H3 111.7 . . ?
C4 C3 H3 111.7 . . ?
N12 C4 N3 114.3(2) . . ?
N12 C4 C3 102.9(2) . . ?
N3 C4 C3 102.5(2) . . ?
N12 C4 H4 112.1 . . ?
N3 C4 H4 112.1 . . ?
C3 C4 H4 112.1 . . ?
N4 C5 N3 113.6(2) . . ?
N4 C5 H5A 108.8 . . ?
N3 C5 H5A 108.8 . . ?
N4 C5 H5B 108.8 . . ?
N3 C5 H5B 108.8 . . ?
H5A C5 H5B 107.7 . . ?
O3 C6 N5 126.3(3) . 5_767 ?
O3 C6 N4 126.5(3) . . ?
N5 C6 N4 107.2(2) 5_767 . ?
N5 C7 N6 113.7(2) . . ?
N5 C7 H7A 108.8 . . ?
N6 C7 H7A 108.8 . . ?
N5 C7 H7B 108.8 . . ?
N6 C7 H7B 108.8 . . ?
H7A C7 H7B 107.7 . . ?
O4 C8 N7 125.7(3) . . ?
O4 C8 N6 125.9(3) . . ?
N7 C8 N6 108.4(2) . . ?
N7 C9 N8 113.2(2) . . ?
N7 C9 H9A 108.9 . . ?
N8 C9 H9A 108.9 . . ?
N7 C9 H9B 108.9 . . ?
N8 C9 H9B 108.9 . . ?
H9A C9 H9B 107.8 . . ?
O2 C10 N9 125.5(3) . . ?
O2 C10 N13 126.4(3) . . ?
N9 C10 N13 108.2(2) . . ?
N9 C11 N4 115.2(2) . . ?
N9 C11 C17 102.9(2) . . ?
N4 C11 C17 103.1(2) . . ?
N9 C11 H11 111.6 . . ?
N4 C11 H11 111.6 . . ?
C17 C11 H11 111.6 . . ?
N8 C12 N10 114.8(2) . . ?
N8 C12 C14 104.0(2) . . ?
N10 C12 C14 103.0(2) . . ?
N8 C12 H12 111.5 . . ?
N10 C12 H12 111.5 . . ?
C14 C12 H12 111.5 . . ?
O7 C13 N10 125.7(3) . . ?
O7 C13 N11 126.1(3) . . ?
N10 C13 N11 108.2(2) . . ?
N1 C14 N11 114.9(2) . . ?
N1 C14 C12 103.2(2) . . ?
N11 C14 C12 103.8(2) . . ?
N1 C14 H14 111.4 . . ?
N11 C14 H14 111.4 . . ?
C12 C14 H14 111.4 . . ?
O5 C15 N12 125.5(3) . . ?
O5 C15 N2 126.3(3) . . ?
N12 C15 N2 108.2(2) . . ?
N12 C16 N9 114.5(2) . . ?
N12 C16 H16A 108.6 . . ?
N9 C16 H16A 108.6 . . ?
N12 C16 H16B 108.6 . . ?
N9 C16 H16B 108.6 . . ?
H16A C16 H16B 107.6 . . ?
N5 C17 N13 114.4(2) 5_767 . ?
N5 C17 C11 103.1(2) 5_767 . ?
N13 C17 C11 103.2(2) . . ?
N5 C17 H17 111.8 5_767 . ?
N13 C17 H17 111.8 . . ?
C11 C17 H17 111.8 . . ?
N7 C18 N14 114.6(2) . . ?
N7 C18 C21 102.9(2) . . ?
N14 C18 C21 104.0(2) . . ?
N7 C18 H18 111.6 . . ?
N14 C18 H18 111.6 . . ?
C21 C18 H18 111.6 . . ?
O6 C19 N15 126.4(3) . . ?
O6 C19 N14 125.2(3) . . ?
N15 C19 N14 108.5(2) . . ?
N15 C20 N13 112.7(2) . 5_767 ?
N15 C20 H20A 109.1 . . ?
N13 C20 H20A 109.1 5_767 . ?
N15 C20 H20B 109.1 . . ?
N13 C20 H20B 109.1 5_767 . ?
H20A C20 H20B 107.8 . . ?
N15 C21 N6 114.4(2) . . ?
N15 C21 C18 103.0(2) . . ?
N6 C21 C18 103.6(2) . . ?
N15 C21 H21 111.7 . . ?
N6 C21 H21 111.7 . . ?
C18 C21 H21 111.7 . . ?
N10 C22 N14 112.8(2) . . ?
N10 C22 H22A 109.0 . . ?
N14 C22 H22A 109.0 . . ?
N10 C22 H22B 109.0 . . ?
N14 C22 H22B 109.0 . . ?
H22A C22 H22B 107.8 . . ?
O8 C23 N3 126.7(3) . . ?
O8 C23 N16 125.5(3) . . ?
N3 C23 N16 107.8(2) . . ?
N16 C24 N11 114.7(2) . . ?
N16 C24 H24A 108.6 . . ?
N11 C24 H24A 108.6 . . ?
N16 C24 H24B 108.6 . . ?
N11 C24 H24B 108.6 . . ?
H24A C24 H24B 107.6 . . ?
C32 C26 C27 126.8(4) . . ?
C32 C26 O10 116.3(4) . . ?
C27 C26 O10 116.8(4) . . ?
C26 C27 C33 123.8(5) . . ?
C26 C27 C28 115.5(4) . . ?
C33 C27 C28 120.7(5) . . ?
C29 C28 C27 120.5(5) . . ?
C29 C28 H28 119.8 . . ?
C27 C28 H28 119.8 . . ?
C28 C29 C31 118.3(4) . . ?
C28 C29 C30 120.4(5) . . ?
C31 C29 C30 121.3(4) . . ?
C29 C30 H30A 109.5 . . ?
C29 C30 H30B 109.5 . . ?
H30A C30 H30B 109.5 . . ?
C29 C30 H30C 109.5 . . ?
H30A C30 H30C 109.5 . . ?
H30B C30 H30C 109.5 . . ?
C32 C31 C29 123.7(5) . . ?
C32 C31 H31 118.1 . . ?
C29 C31 H31 118.1 . . ?
C34 C33 C27 117.4(6) . . ?
C34 C33 H33 121.3 . . ?
C27 C33 H33 121.3 . . ?
C33 C34 C25 122.6(6) . . ?
C33 C34 H34 118.7 . . ?
C25 C34 H34 118.7 . . ?

loop_
_geom_bond_atom_site_label_1
_geom_bond_atom_site_label_2
_geom_bond_distance
_geom_bond_site_symmetry_2
_geom_bond_publ_flag
C32 C26 1.345(6) . ?
C32 C31 1.382(7) . ?
C32 H32 0.9500 . ?
C25 O9 1.225(5) . ?
C25 O10 1.330(6) . ?
C25 C34 1.442(8) . ?
O1 C1 1.220(4) . ?
O2 C10 1.224(3) . ?
O3 C6 1.215(4) . ?
O4 C8 1.227(4) . ?
O5 C15 1.223(3) . ?
O6 C19 1.221(3) . ?
O7 C13 1.223(4) . ?
O8 C23 1.216(4) . ?
O10 C26 1.434(5) . ?
N1 C1 1.370(4) . ?
N1 C14 1.441(4) . ?
N1 C2 1.447(4) . ?
N2 C15 1.373(4) . ?
N2 C2 1.449(4) . ?
N2 C3 1.454(4) . ?
N3 C23 1.370(4) . ?
N3 C5 1.446(4) . ?
N3 C4 1.459(4) . ?
N4 C6 1.378(4) . ?
N4 C5 1.446(4) . ?
N4 C11 1.449(4) . ?
N5 C6 1.377(4) 5_767 ?
N5 C17 1.442(4) 5_767 ?
N5 C7 1.446(4) . ?
N6 C8 1.370(4) . ?
N6 C7 1.449(4) . ?
N6 C21 1.452(4) . ?
N7 C8 1.365(4) . ?
N7 C9 1.447(4) . ?
N7 C18 1.448(4) . ?
N8 C1 1.378(4) . ?
N8 C12 1.449(4) . ?
N8 C9 1.449(4) . ?
N9 C10 1.366(4) . ?
N9 C16 1.447(4) . ?
N9 C11 1.448(4) . ?
N10 C13 1.368(4) . ?
N10 C22 1.446(4) . ?
N10 C12 1.454(4) . ?
N11 C13 1.371(4) . ?
N11 C24 1.442(4) . ?
N11 C14 1.449(4) . ?
N12 C15 1.368(4) . ?
N12 C4 1.438(4) . ?
N12 C16 1.443(3) . ?
N13 C10 1.375(4) . ?
N13 C20 1.451(3) 5_767 ?
N13 C17 1.452(4) . ?
N14 C19 1.387(4) . ?
N14 C18 1.456(3) . ?
N14 C22 1.457(4) . ?
N15 C19 1.362(4) . ?
N15 C21 1.443(4) . ?
N15 C20 1.445(4) . ?
N16 C23 1.377(4) . ?
N16 C3 1.440(4) . ?
N16 C24 1.441(4) . ?
C2 H2A 0.9900 . ?
C2 H2B 0.9900 . ?
C3 C4 1.551(4) . ?
C3 H3 1.0000 . ?
C4 H4 1.0000 . ?
C5 H5A 0.9900 . ?
C5 H5B 0.9900 . ?
C6 N5 1.377(4) 5_767 ?
C7 H7A 0.9900 . ?
C7 H7B 0.9900 . ?
C9 H9A 0.9900 . ?
C9 H9B 0.9900 . ?
C11 C17 1.549(4) . ?
C11 H11 1.0000 . ?
C12 C14 1.547(4) . ?
C12 H12 1.0000 . ?
C14 H14 1.0000 . ?
C16 H16A 0.9900 . ?
C16 H16B 0.9900 . ?
C17 N5 1.442(4) 5_767 ?
C17 H17 1.0000 . ?
C18 C21 1.550(4) . ?
C18 H18 1.0000 . ?
C20 N13 1.451(3) 5_767 ?
C20 H20A 0.9900 . ?
C20 H20B 0.9900 . ?
C21 H21 1.0000 . ?
C22 H22A 0.9900 . ?
C22 H22B 0.9900 . ?
C24 H24A 0.9900 . ?
C24 H24B 0.9900 . ?
C26 C27 1.364(6) . ?
C27 C33 1.391(6) . ?
C27 C28 1.468(6) . ?
C28 C29 1.340(7) . ?
C28 H28 0.9500 . ?
C29 C31 1.410(7) . ?
C29 C30 1.523(6) . ?
C30 H30A 0.9800 . ?
C30 H30B 0.9800 . ?
C30 H30C 0.9800 . ?
C31 H31 0.9500 . ?
C33 C34 1.308(8) . ?
C33 H33 0.9500 . ?
C34 H34 0.9500 . ?
